data_1528593
loop_
_publ_author_name
'Huq, A.'
'Stephens, P.W.'
'Zheng, H.'
'Chapon, L.C.'
'Mitchell, J.F.'
'Knight, K.S.'
'Radaelli, P.G.'

_publ_section_title
;
 Structural and magnetic properties of the Kagome antiferromagnet Yb Ba
 Co4 O7
;
_journal_name_full 'Journal of Solid State Chemistry'
_journal_page_first 1136
_journal_page_last 1145
_journal_volume 179
_journal_year 2006
_chemical_formula_sum 'Ba Co4 O6.95 Yb'
_chemical_name_systematic 'Yb Ba Co4 O6.95'
_space_group_IT_number 33
_symmetry_space_group_name_Hall 'P 2c -2ab'
_symmetry_space_group_name_H-M 'P b n 21'
_cell_angle_alpha 90
_cell_angle_beta 90
_cell_angle_gamma 90
_cell_formula_units_Z 4
_cell_length_a 6.25114
_cell_length_b 10.89335
_cell_length_c 10.18697
_cell_volume 693.690
_citation_journal_id_ASTM JSSCBI
_cod_data_source_file Huq_JSSCBI_2006_1010.cif
_cod_data_source_block Ba1Co4O6.95Yb1
_cod_original_cell_volume 693.6904
_cod_original_sg_symbol_Hall 'P 2c -2n (y,-x,z)'
_cod_original_formula_sum 'Ba1 Co4 O6.95 Yb1'
_cod_database_code 1528593

loop_
_symmetry_equiv_pos_as_xyz
x,y,z
-x,-y,z+1/2
x+1/2,-y+1/2,z+1/2
-x+1/2,y+1/2,z

loop_
_atom_site_label
_atom_site_type_symbol
_atom_site_fract_x
_atom_site_fract_y
_atom_site_fract_z
_atom_site_occupancy
_atom_site_U_iso_or_equiv
O7 O-2 0.2694 0.935 0.4977 1 0.0
O6 O-2 0.2294 0.1014 -0.0047 1 0.0
Co4 Co+2 0.2568 0.9165 0.6833 1 0.0
Co1 Co+2 -0.0107 -0.0022 0.9393 1 0.0
O2 O-2 0.0114 0.4919 0.2465 1 0.0
Yb1 Yb+3 0.0034 0.6687 0.8731 1 0.0
O3 O-2 0.7731 0.2552 0.7761 1 0.0
O1 O-2 0.009 0.0025 0.2478 1 0.0
O4 O-2 0.7205 0.7504 0.2201 1 0.0
Co3 Co+2 0.2583 0.0865 0.1875 1 0.0
Ba1 Ba+2 0 0.6667 0.5 1 0.0
O5 O-2 -0.0445 0.1631 0.5015 1 0.0
Co2 Co+2 -0.0097 0.1731 0.6878 1 0.0
